data_9016943
loop_
_publ_author_name
'Jacob, D.'
'Palatinus, L.'
'Cuvillier, P.'
'Leroux, H.'
'Domeneghetti, C.'
'Camara, F.'

_publ_section_title
;
 Ordering state in orthopyroxene as determined by precession electron diffraction
;
_journal_name_full 'American Mineralogist'
_journal_page_first 1526
_journal_page_last 1534
_journal_volume 98
_journal_year 2013
_chemical_compound_source 'Wilson Terrane, North Victoria Land, Antarctica'
_chemical_formula_sum 'Fe0.296 Mg0.704 O3 Si'
_chemical_name_mineral Enstatite
_space_group_IT_number 61
_space_group_name_Hall '-P 2ac 2ab'
_space_group_name_H-M_alt 'P b c a'
_symmetry_space_group_name_H-M 'P b c a'
_cell_angle_alpha 90
_cell_angle_beta 90
_cell_angle_gamma 90
_cell_length_a 18.3022
_cell_length_b 8.8816
_cell_length_c 5.2082
_cell_formula_units_Z 16
_cell_volume 846.608
_database_code_amcsd 0020253
_exptl_crystal_density_diffrn 3.444
_cod_data_source_file inputs/fixed/downloads/05/05571.cif
_cod_data_source_block 05571
_cod_original_formula_sum '(Fe.296 Mg.704) Si O3'
_cod_database_code 9016943

loop_
_space_group_symop_operation_xyz
x,y,z
x,1/2-y,1/2+z
-x,1/2+y,1/2-z
1/2-x,1/2+y,z
1/2+x,1/2-y,-z
1/2+x,y,1/2-z
1/2-x,-y,1/2+z
-x,-y,-z

loop_
_atom_site_aniso_label
_atom_site_aniso_U_11
_atom_site_aniso_U_22
_atom_site_aniso_U_33
_atom_site_aniso_U_12
_atom_site_aniso_U_13
_atom_site_aniso_U_23
FeM1 0.00925 0.00768 0.00722 -0.00009 -0.00064 0.00035
MgM1 0.00925 0.00768 0.00722 -0.00009 -0.00064 0.00035
MgM2 0.01181 0.01036 0.00859 -0.00119 -0.00210 0.00007
FeM2 0.01181 0.01036 0.00859 -0.00119 -0.00210 0.00007
SiA 0.00744 0.00693 0.00676 -0.00053 0.00018 -0.00012
SiB 0.00737 0.00650 0.00709 0.00030 -0.00033 0.00017
O1A 0.00780 0.00930 0.00880 -0.00010 0.00020 0.00010
O1B 0.00780 0.00940 0.00890 0.00020 -0.00060 0.00020
O2A 0.01130 0.00830 0.01060 -0.00260 -0.00130 0.00080
O2B 0.01180 0.00940 0.00970 0.00240 -0.00020 0.00160
O3A 0.01020 0.01330 0.00900 0.00050 0.00000 -0.00370
O3B 0.01040 0.01160 0.00990 -0.00120 0.00010 -0.00280

loop_
_atom_site_label
_atom_site_fract_x
_atom_site_fract_y
_atom_site_fract_z
_atom_site_occupancy
_atom_site_U_iso_or_equiv
FeM1 0.37572 0.65432 0.87012 0.15500 0.00805
MgM1 0.37572 0.65432 0.87012 0.84500 0.00805
MgM2 0.37783 0.48401 0.36401 0.56200 0.01025
FeM2 0.37783 0.48401 0.36401 0.43800 0.01025
SiA 0.27165 0.34083 0.05069 1.00000 0.00705
SiB 0.47378 0.33678 0.79655 1.00000 0.00699
O1A 0.18360 0.33901 0.03946 1.00000 0.00863
O1B 0.56236 0.33842 0.79762 1.00000 0.00870
O2A 0.31119 0.50097 0.04912 1.00000 0.01006
O2B 0.43343 0.48423 0.69310 1.00000 0.01035
O3A 0.30274 0.22748 -0.17301 1.00000 0.01083
O3B 0.44741 0.19873 0.59763 1.00000 0.01065

loop_
_cod_related_entry_id
_cod_related_entry_database
_cod_related_entry_code
1 AMCSD 0020253
